data_2106435
loop_
_publ_author_name
'Shannon, J.'
'Katz, L.'

_publ_section_title
;
 A Refinement of the structure of barium tantalum oxide, Ba5 Ta4 O15
;
_journal_name_full 'Acta Crystallographica B (24,1968-38,1982)'
_journal_page_first 102
_journal_page_last 105
_journal_volume 26
_journal_year 1970
_chemical_formula_sum 'Ba5 O15 Ta4'
_chemical_name_systematic 'Ba5 Ta4 O15'
_space_group_IT_number 164
_symmetry_space_group_name_Hall '-P 3 2"'
_symmetry_space_group_name_H-M 'P -3 m 1'
_cell_angle_alpha 90
_cell_angle_beta 90
_cell_angle_gamma 120
_cell_formula_units_Z 1
_cell_length_a 5.776
_cell_length_b 5.776
_cell_length_c 11.82
_cell_volume 341.509
_citation_journal_id_ASTM ACBCAR
_cod_data_source_file Shannon_ACBCAR_1970_1789.cif
_cod_data_source_block Ba5O15Ta4
_cod_original_cell_volume 341.5092
_cod_database_code 2106435

loop_
_symmetry_equiv_pos_as_xyz
x,y,z
-y,x-y,z
-x+y,-x,z
y,x,-z
-x,-x+y,-z
x-y,-y,-z
-x,-y,-z
y,-x+y,-z
x-y,x,-z
-y,-x,z
x,x-y,z
-x+y,y,z

loop_
_atom_site_label
_atom_site_type_symbol
_atom_site_fract_x
_atom_site_fract_y
_atom_site_fract_z
_atom_site_occupancy
_atom_site_U_iso_or_equiv
Ba3 Ba+2 0.3333 0.6667 0.4282 1 0.0
O3 O-2 0.1632 -0.1632 0.6136 1 0.0
Ba1 Ba+2 0 0 0 1 0.0
Ba2 Ba+2 0.3333 0.6667 0.8837 1 0.0
O2 O-2 0.1695 -0.1695 0.1916 1 0.0
Ta1 Ta+5 0 0 0.6873 1 0.0
O1 O-2 0.5 0 0 1 0.0
Ta2 Ta+5 0.3333 0.6667 0.1035 1 0.0
